data_2225659
loop_
_publ_author_name
'Ouzidan, Y.'
'Kandri Rodi, Y.'
'Obbade, S.'
'Essassi, El Mokhtar'
'Ng, Seik Weng'

_publ_section_title
;
 4-Benzyl-6-bromo-2-(4-methoxyphenyl)-4<i>H</i>-imidazo[4,5-<i>b</i>]pyridine
 monohydrate
;
_journal_coeditor_code PK2233
_journal_issue 4
_journal_name_full 'Acta Crystallographica Section E'
_journal_page_first o947
_journal_paper_doi 10.1107/S1600536810010391
_journal_volume 66
_journal_year 2010
_chemical_formula_iupac 'C20 H16 Br N3 O, H2 O'
_chemical_formula_moiety 'C20 H16 Br N3 O, H2 O'
_chemical_formula_sum 'C20 H18 Br N3 O2'
_chemical_formula_weight 412.28
_chemical_name_systematic
;
4-Benzyl-6-bromo-2-(4-methoxyphenyl)-4<i>H</i>-imidazo[4,5-<i>b</i>]pyridine
monohydrate
;
_space_group_IT_number 14
_symmetry_cell_setting monoclinic
_symmetry_space_group_name_Hall '-P 2ybc'
_symmetry_space_group_name_H-M 'P 1 21/c 1'
_atom_sites_solution_hydrogens geom
_atom_sites_solution_primary direct
_atom_sites_solution_secondary difmap
_audit_creation_method SHELXL-97
_cell_angle_alpha 90.00
_cell_angle_beta 100.2920(10)
_cell_angle_gamma 90.00
_cell_formula_units_Z 4
_cell_length_a 10.5924(2)
_cell_length_b 5.45440(10)
_cell_length_c 31.7444(7)
_cell_measurement_reflns_used 6654
_cell_measurement_temperature 293(2)
_cell_measurement_theta_max 28.2
_cell_measurement_theta_min 3.0
_cell_volume 1804.53(6)
_computing_cell_refinement 'SAINT (Bruker, 2008)'
_computing_data_collection 'APEX2 (Bruker, 2008)'
_computing_data_reduction 'SAINT (Bruker, 2008)'
_computing_molecular_graphics 'X-SEED (Barbour, 2001)'
_computing_publication_material 'publCIF (Westrip, 2010)'
_computing_structure_refinement 'SHELXL97 (Sheldrick, 2008)'
_computing_structure_solution 'SHELXS97 (Sheldrick, 2008)'
_diffrn_ambient_temperature 293(2)
_diffrn_measured_fraction_theta_full 0.998
_diffrn_measured_fraction_theta_max 0.998
_diffrn_measurement_device_type 'Bruker X8 APEXII diffractometer'
_diffrn_measurement_method '\f and \w scans'
_diffrn_radiation_monochromator graphite
_diffrn_radiation_source 'fine-focus sealed tube'
_diffrn_radiation_type MoK\a
_diffrn_radiation_wavelength 0.71073
_diffrn_reflns_av_R_equivalents 0.0287
_diffrn_reflns_av_sigmaI/netI 0.0242
_diffrn_reflns_limit_h_max 14
_diffrn_reflns_limit_h_min -14
_diffrn_reflns_limit_k_max 7
_diffrn_reflns_limit_k_min -7
_diffrn_reflns_limit_l_max 44
_diffrn_reflns_limit_l_min -40
_diffrn_reflns_number 25327
_diffrn_reflns_theta_full 29.83
_diffrn_reflns_theta_max 29.83
_diffrn_reflns_theta_min 2.97
_diffrn_standards_decay_% 0
_diffrn_standards_interval_count 0
_diffrn_standards_interval_time 0
_diffrn_standards_number 0
_exptl_absorpt_coefficient_mu 2.298
_exptl_absorpt_correction_T_max 0.820
_exptl_absorpt_correction_T_min 0.556
_exptl_absorpt_correction_type multi-scan
_exptl_absorpt_process_details '(SADABS; Sheldrick, 1996)'
_exptl_crystal_colour Yellow
_exptl_crystal_density_diffrn 1.518
_exptl_crystal_density_method 'not measured'
_exptl_crystal_description Prism
_exptl_crystal_F_000 840
_exptl_crystal_size_max 0.29
_exptl_crystal_size_mid 0.13
_exptl_crystal_size_min 0.09
_refine_diff_density_max 0.322
_refine_diff_density_min -0.380
_refine_ls_extinction_method none
_refine_ls_goodness_of_fit_ref 1.018
_refine_ls_hydrogen_treatment mixed
_refine_ls_matrix_type full
_refine_ls_number_parameters 244
_refine_ls_number_reflns 5183
_refine_ls_number_restraints 2
_refine_ls_restrained_S_all 1.018
_refine_ls_R_factor_all 0.0561
_refine_ls_R_factor_gt 0.0350
_refine_ls_shift/su_max 0.001
_refine_ls_shift/su_mean 0.001
_refine_ls_structure_factor_coef Fsqd
_refine_ls_weighting_details 'calc w=1/[\s^2^(Fo^2^)+(0.0469P)^2^+0.4879P] where P=(Fo^2^+2Fc^2^)/3'
_refine_ls_weighting_scheme calc
_refine_ls_wR_factor_gt 0.0894
_refine_ls_wR_factor_ref 0.0984
_reflns_number_gt 3751
_reflns_number_total 5183
_reflns_threshold_expression I>2\s(I)
_cod_data_source_file pk2233.cif
_cod_data_source_block I
_cod_depositor_comments
;
The following automatic conversions were performed:
'_symmetry_cell_setting' value 'Monoclinic' changed to 'monoclinic'
according to '/home/saulius/struct/CIF-dictionaries/cif_core.dic'
dictionary named 'cif_core.dic' version 2.4.1 from
2010-06-29.

'_exptl_absorpt_correction_type' value 'Multi-scan' changed
to 'multi-scan' according to
'/home/saulius/struct/CIF-dictionaries/cif_core.dic' dictionary named
'cif_core.dic' version 2.4.1 from 2010-06-29.

Automatic conversion script
Id: cif_fix_enum 1527 2010-12-29 10:47:43Z saulius 
;
_cod_original_sg_symbol_H-M 'P 21/c'
_cod_database_code 2225659
_cod_database_fobs_code 2225659

loop_
_symmetry_equiv_pos_as_xyz
'x, y, z'
'-x, y+1/2, -z+1/2'
'-x, -y, -z'
'x, -y-1/2, z-1/2'

loop_
_atom_site_type_symbol
_atom_site_label
_atom_site_fract_x
_atom_site_fract_y
_atom_site_fract_z
_atom_site_U_iso_or_equiv
_atom_site_adp_type
_atom_site_calc_flag
_atom_site_refinement_flags
_atom_site_occupancy
_atom_site_disorder_assembly
_atom_site_disorder_group
Br Br1 0.33516(2) 0.25313(4) 0.229786(7) 0.06505(10) Uani d . 1 . .
O O1W 0.0347(2) 1.0524(4) 0.27301(7) 0.0809(5) Uani d D 1 . .
H H11 0.091(3) 1.063(10) 0.2955(9) 0.18(2) Uiso d D 1 . .
H H12 0.032(5) 1.199(4) 0.2641(17) 0.16(2) Uiso d D 1 . .
N N1 0.49030(13) 0.4485(3) 0.35254(4) 0.0370(3) Uani d . 1 . .
N N2 0.25772(13) 0.9195(3) 0.34637(4) 0.0397(3) Uani d . 1 . .
N N3 0.43173(14) 0.7798(2) 0.39573(5) 0.0368(3) Uani d . 1 . .
O O1 0.24437(17) 1.6309(3) 0.50907(5) 0.0663(4) Uani d . 1 . .
C C1 0.36408(17) 0.4170(3) 0.28302(5) 0.0437(4) Uani d . 1 . .
C C2 0.28596(17) 0.6138(4) 0.28937(5) 0.0438(4) Uani d . 1 . .
H H2 0.2193 0.6666 0.2682 0.053 Uiso calc R 1 . .
C C3 0.31304(16) 0.7260(3) 0.32892(6) 0.0380(4) Uani d . 1 . .
C C4 0.41915(15) 0.6437(3) 0.36032(5) 0.0351(3) Uani d . 1 . .
C C5 0.46265(17) 0.3344(3) 0.31392(6) 0.0417(4) Uani d . 1 . .
H H5 0.5108 0.1995 0.3084 0.050 Uiso calc R 1 . .
C C6 0.33092(15) 0.9407(3) 0.38565(5) 0.0355(3) Uani d . 1 . .
C C7 0.30567(16) 1.1232(3) 0.41692(5) 0.0374(3) Uani d . 1 . .
C C8 0.20011(19) 1.2782(3) 0.40877(6) 0.0466(4) Uani d . 1 . .
H H8 0.1446 1.2678 0.3826 0.056 Uiso calc R 1 . .
C C9 0.17580(19) 1.4476(4) 0.43868(6) 0.0501(5) Uani d . 1 . .
H H9 0.1041 1.5485 0.4327 0.060 Uiso calc R 1 . .
C C10 0.25837(19) 1.4669(3) 0.47759(6) 0.0462(4) Uani d . 1 . .
C C11 0.3644(2) 1.3137(4) 0.48642(6) 0.0501(5) Uani d . 1 . .
H H11A 0.4197 1.3246 0.5126 0.060 Uiso calc R 1 . .
C C12 0.38781(18) 1.1462(4) 0.45650(5) 0.0448(4) Uani d . 1 . .
H H12A 0.4597 1.0458 0.4626 0.054 Uiso calc R 1 . .
C C13 0.1389(3) 1.7962(4) 0.50100(10) 0.0722(7) Uani d . 1 . .
H H13A 0.1424 1.9056 0.5249 0.108 Uiso calc R 1 . .
H H13B 0.0601 1.7054 0.4971 0.108 Uiso calc R 1 . .
H H13C 0.1431 1.8891 0.4756 0.108 Uiso calc R 1 . .
C C14 0.60115(17) 0.3669(3) 0.38527(6) 0.0409(4) Uani d . 1 . .
H H14A 0.6095 0.1901 0.3839 0.049 Uiso calc R 1 . .
H H14B 0.5856 0.4091 0.4136 0.049 Uiso calc R 1 . .
C C15 0.72405(16) 0.4858(3) 0.37807(5) 0.0376(4) Uani d . 1 . .
C C16 0.76570(19) 0.7021(3) 0.39913(6) 0.0460(4) Uani d . 1 . .
H H16 0.7194 0.7703 0.4185 0.055 Uiso calc R 1 . .
C C17 0.8757(2) 0.8163(4) 0.39140(8) 0.0592(5) Uani d . 1 . .
H H17 0.9033 0.9607 0.4057 0.071 Uiso calc R 1 . .
C C18 0.9443(2) 0.7187(5) 0.36287(8) 0.0675(7) Uani d . 1 . .
H H18 1.0174 0.7983 0.3574 0.081 Uiso calc R 1 . .
C C19 0.9054(2) 0.5027(5) 0.34216(7) 0.0644(7) Uani d . 1 . .
H H19 0.9529 0.4356 0.3230 0.077 Uiso calc R 1 . .
C C20 0.79559(18) 0.3847(4) 0.34969(6) 0.0495(5) Uani d . 1 . .
H H20 0.7698 0.2382 0.3358 0.059 Uiso calc R 1 . .

loop_
_atom_site_aniso_label
_atom_site_aniso_U_11
_atom_site_aniso_U_22
_atom_site_aniso_U_33
_atom_site_aniso_U_12
_atom_site_aniso_U_13
_atom_site_aniso_U_23
Br1 0.06531(16) 0.07264(17) 0.05167(13) 0.00232(11) -0.00455(10) -0.02553(10)
O1W 0.0702(12) 0.0877(14) 0.0805(13) -0.0048(10) 0.0017(10) 0.0014(11)
N1 0.0327(7) 0.0387(7) 0.0383(7) -0.0010(6) 0.0027(5) 0.0004(6)
N2 0.0325(7) 0.0490(8) 0.0361(7) 0.0033(6) 0.0020(5) 0.0001(6)
N3 0.0330(7) 0.0413(8) 0.0349(7) 0.0013(6) 0.0024(5) 0.0003(5)
O1 0.0887(11) 0.0604(9) 0.0474(8) 0.0241(9) 0.0063(7) -0.0108(7)
C1 0.0387(9) 0.0493(10) 0.0411(8) -0.0084(8) 0.0018(7) -0.0091(7)
C2 0.0340(9) 0.0543(11) 0.0402(8) -0.0023(8) -0.0016(7) -0.0028(8)
C3 0.0296(8) 0.0457(10) 0.0375(8) -0.0033(7) 0.0025(6) 0.0006(7)
C4 0.0292(8) 0.0397(8) 0.0357(8) -0.0028(7) 0.0041(6) 0.0022(6)
C5 0.0388(9) 0.0396(9) 0.0460(9) -0.0031(7) 0.0061(7) -0.0059(7)
C6 0.0307(8) 0.0414(9) 0.0340(7) -0.0010(7) 0.0044(6) 0.0027(6)
C7 0.0354(8) 0.0419(9) 0.0343(8) 0.0007(7) 0.0049(6) 0.0026(7)
C8 0.0423(10) 0.0532(11) 0.0407(9) 0.0102(8) -0.0019(7) -0.0005(7)
C9 0.0486(11) 0.0530(11) 0.0469(10) 0.0175(9) 0.0036(8) 0.0006(8)
C10 0.0568(11) 0.0437(10) 0.0382(8) 0.0056(8) 0.0090(8) 0.0002(7)
C11 0.0555(11) 0.0559(11) 0.0347(9) 0.0090(9) -0.0035(8) -0.0017(8)
C12 0.0424(10) 0.0513(10) 0.0380(8) 0.0099(8) 0.0000(7) 0.0035(8)
C13 0.0841(18) 0.0593(14) 0.0763(17) 0.0176(12) 0.0229(14) -0.0141(12)
C14 0.0414(9) 0.0387(9) 0.0406(8) 0.0037(7) 0.0015(7) 0.0072(7)
C15 0.0337(8) 0.0409(9) 0.0359(8) 0.0094(7) -0.0001(6) 0.0084(6)
C16 0.0436(10) 0.0443(10) 0.0477(10) 0.0036(8) 0.0020(8) 0.0036(7)
C17 0.0487(12) 0.0578(12) 0.0652(13) -0.0073(10) -0.0060(10) 0.0126(10)
C18 0.0383(11) 0.097(2) 0.0640(14) -0.0018(11) -0.0006(10) 0.0325(13)
C19 0.0426(11) 0.107(2) 0.0454(10) 0.0293(12) 0.0118(9) 0.0190(12)
C20 0.0471(11) 0.0600(12) 0.0386(9) 0.0204(9) 0.0006(8) 0.0025(8)

loop_
_atom_type_symbol
_atom_type_description
_atom_type_scat_dispersion_real
_atom_type_scat_dispersion_imag
_atom_type_scat_source
C C 0.0033 0.0016 'International Tables Vol C Tables 4.2.6.8 and 6.1.1.4'
H H 0.0000 0.0000 'International Tables Vol C Tables 4.2.6.8 and 6.1.1.4'
N N 0.0061 0.0033 'International Tables Vol C Tables 4.2.6.8 and 6.1.1.4'
O O 0.0106 0.0060 'International Tables Vol C Tables 4.2.6.8 and 6.1.1.4'
Br Br -0.2901 2.4595 'International Tables Vol C Tables 4.2.6.8 and 6.1.1.4'

loop_
_geom_angle_atom_site_label_1
_geom_angle_atom_site_label_2
_geom_angle_atom_site_label_3
_geom_angle_site_symmetry_1
_geom_angle_site_symmetry_3
_geom_angle
_geom_angle_publ_flag
H11 O1W H12 . . 101(5) ?
C4 N1 C5 . . 119.19(14) ?
C4 N1 C14 . . 120.23(14) ?
C5 N1 C14 . . 120.53(15) ?
C6 N2 C3 . . 102.87(13) ?
C4 N3 C6 . . 101.69(13) ?
C10 O1 C13 . . 117.82(18) ?
C5 C1 C2 . . 123.00(16) ?
C5 C1 Br1 . . 117.70(14) ?
C2 C1 Br1 . . 119.29(13) ?
C3 C2 C1 . . 116.21(16) ?
C3 C2 H2 . . 121.9 ?
C1 C2 H2 . . 121.9 ?
N2 C3 C2 . . 132.43(16) ?
N2 C3 C4 . . 107.37(14) ?
C2 C3 C4 . . 120.19(16) ?
N3 C4 N1 . . 128.09(14) ?
N3 C4 C3 . . 111.05(15) ?
N1 C4 C3 . . 120.84(15) ?
N1 C5 C1 . . 120.50(17) ?
N1 C5 H5 . . 119.8 ?
C1 C5 H5 . . 119.8 ?
N2 C6 N3 . . 116.99(15) ?
N2 C6 C7 . . 122.69(15) ?
N3 C6 C7 . . 120.31(14) ?
C8 C7 C12 . . 117.59(16) ?
C8 C7 C6 . . 121.75(15) ?
C12 C7 C6 . . 120.66(15) ?
C9 C8 C7 . . 121.45(17) ?
C9 C8 H8 . . 119.3 ?
C7 C8 H8 . . 119.3 ?
C8 C9 C10 . . 119.90(17) ?
C8 C9 H9 . . 120.0 ?
C10 C9 H9 . . 120.0 ?
O1 C10 C9 . . 124.58(17) ?
O1 C10 C11 . . 115.81(17) ?
C9 C10 C11 . . 119.61(17) ?
C12 C11 C10 . . 120.05(17) ?
C12 C11 H11A . . 120.0 ?
C10 C11 H11A . . 120.0 ?
C11 C12 C7 . . 121.39(17) ?
C11 C12 H12A . . 119.3 ?
C7 C12 H12A . . 119.3 ?
O1 C13 H13A . . 109.5 ?
O1 C13 H13B . . 109.5 ?
H13A C13 H13B . . 109.5 ?
O1 C13 H13C . . 109.5 ?
H13A C13 H13C . . 109.5 ?
H13B C13 H13C . . 109.5 ?
N1 C14 C15 . . 111.09(13) ?
N1 C14 H14A . . 109.4 ?
C15 C14 H14A . . 109.4 ?
N1 C14 H14B . . 109.4 ?
C15 C14 H14B . . 109.4 ?
H14A C14 H14B . . 108.0 ?
C16 C15 C20 . . 119.06(18) ?
C16 C15 C14 . . 120.06(16) ?
C20 C15 C14 . . 120.86(17) ?
C17 C16 C15 . . 120.2(2) ?
C17 C16 H16 . . 119.9 ?
C15 C16 H16 . . 119.9 ?
C18 C17 C16 . . 120.5(2) ?
C18 C17 H17 . . 119.8 ?
C16 C17 H17 . . 119.8 ?
C17 C18 C19 . . 120.1(2) ?
C17 C18 H18 . . 120.0 ?
C19 C18 H18 . . 120.0 ?
C18 C19 C20 . . 120.3(2) ?
C18 C19 H19 . . 119.9 ?
C20 C19 H19 . . 119.9 ?
C19 C20 C15 . . 119.9(2) ?
C19 C20 H20 . . 120.0 ?
C15 C20 H20 . . 120.0 ?

loop_
_geom_bond_atom_site_label_1
_geom_bond_atom_site_label_2
_geom_bond_site_symmetry_2
_geom_bond_distance
_geom_bond_publ_flag
Br1 C1 . 1.8877(17) ?
O1w H11 . 0.850(10) ?
O1w H12 . 0.850(10) ?
N1 C4 . 1.352(2) ?
N1 C5 . 1.359(2) ?
N1 C14 . 1.490(2) ?
N2 C6 . 1.351(2) ?
N2 C3 . 1.371(2) ?
N3 C4 . 1.334(2) ?
N3 C6 . 1.375(2) ?
O1 C10 . 1.369(2) ?
O1 C13 . 1.423(3) ?
C1 C5 . 1.374(3) ?
C1 C2 . 1.392(3) ?
C2 C3 . 1.380(2) ?
C2 H2 . 0.9300 ?
C3 C4 . 1.435(2) ?
C5 H5 . 0.9300 ?
C6 C7 . 1.464(2) ?
C7 C8 . 1.389(2) ?
C7 C12 . 1.400(2) ?
C8 C9 . 1.382(3) ?
C8 H8 . 0.9300 ?
C9 C10 . 1.384(3) ?
C9 H9 . 0.9300 ?
C10 C11 . 1.388(3) ?
C11 C12 . 1.372(3) ?
C11 H11A . 0.9300 ?
C12 H12A . 0.9300 ?
C13 H13A . 0.9600 ?
C13 H13B . 0.9600 ?
C13 H13C . 0.9600 ?
C14 C15 . 1.508(2) ?
C14 H14A . 0.9700 ?
C14 H14B . 0.9700 ?
C15 C16 . 1.389(3) ?
C15 C20 . 1.390(3) ?
C16 C17 . 1.381(3) ?
C16 H16 . 0.9300 ?
C17 C18 . 1.366(4) ?
C17 H17 . 0.9300 ?
C18 C19 . 1.376(4) ?
C18 H18 . 0.9300 ?
C19 C20 . 1.387(3) ?
C19 H19 . 0.9300 ?
C20 H20 . 0.9300 ?

loop_
_geom_hbond_atom_site_label_D
_geom_hbond_atom_site_label_H
_geom_hbond_atom_site_label_A
_geom_hbond_site_symmetry_A
_geom_hbond_distance_DH
_geom_hbond_distance_HA
_geom_hbond_distance_DA
_geom_hbond_angle_DHA
_geom_hbond_publ_flag
O1w H11 N2 . 0.850(10) 2.30(2) 3.092(3) 155(5) yes
O1w H12 O1W 2 0.850(10) 2.30(2) 3.119(2) 162(5) yes

loop_
_geom_torsion_atom_site_label_1
_geom_torsion_atom_site_label_2
_geom_torsion_atom_site_label_3
_geom_torsion_atom_site_label_4
_geom_torsion_site_symmetry_1
_geom_torsion_site_symmetry_2
_geom_torsion_site_symmetry_3
_geom_torsion_site_symmetry_4
_geom_torsion
_geom_torsion_publ_flag
C5 C1 C2 C3 . . . . 0.4(3) ?
Br1 C1 C2 C3 . . . . -179.58(13) ?
C6 N2 C3 C2 . . . . -178.68(19) ?
C6 N2 C3 C4 . . . . -0.05(18) ?
C1 C2 C3 N2 . . . . -179.63(18) ?
C1 C2 C3 C4 . . . . 1.9(3) ?
C6 N3 C4 N1 . . . . -177.47(17) ?
C6 N3 C4 C3 . . . . 1.19(18) ?
C5 N1 C4 N3 . . . . -179.48(17) ?
C14 N1 C4 N3 . . . . -2.2(3) ?
C5 N1 C4 C3 . . . . 2.0(2) ?
C14 N1 C4 C3 . . . . 179.30(15) ?
N2 C3 C4 N3 . . . . -0.77(19) ?
C2 C3 C4 N3 . . . . 178.06(16) ?
N2 C3 C4 N1 . . . . 178.00(15) ?
C2 C3 C4 N1 . . . . -3.2(3) ?
C4 N1 C5 C1 . . . . 0.3(3) ?
C14 N1 C5 C1 . . . . -176.98(16) ?
C2 C1 C5 N1 . . . . -1.6(3) ?
Br1 C1 C5 N1 . . . . 178.39(13) ?
C3 N2 C6 N3 . . . . 0.88(19) ?
C3 N2 C6 C7 . . . . -178.50(15) ?
C4 N3 C6 N2 . . . . -1.33(19) ?
C4 N3 C6 C7 . . . . 178.06(15) ?
N2 C6 C7 C8 . . . . 3.4(3) ?
N3 C6 C7 C8 . . . . -175.95(17) ?
N2 C6 C7 C12 . . . . -176.91(17) ?
N3 C6 C7 C12 . . . . 3.7(2) ?
C12 C7 C8 C9 . . . . -0.7(3) ?
C6 C7 C8 C9 . . . . 179.03(18) ?
C7 C8 C9 C10 . . . . 0.7(3) ?
C13 O1 C10 C9 . . . . -1.2(3) ?
C13 O1 C10 C11 . . . . 178.4(2) ?
C8 C9 C10 O1 . . . . 178.8(2) ?
C8 C9 C10 C11 . . . . -0.7(3) ?
O1 C10 C11 C12 . . . . -178.8(2) ?
C9 C10 C11 C12 . . . . 0.7(3) ?
C10 C11 C12 C7 . . . . -0.8(3) ?
C8 C7 C12 C11 . . . . 0.7(3) ?
C6 C7 C12 C11 . . . . -178.99(18) ?
C4 N1 C14 C15 . . . . -92.30(18) ?
C5 N1 C14 C15 . . . . 84.99(19) ?
N1 C14 C15 C16 . . . . 93.17(18) ?
N1 C14 C15 C20 . . . . -85.35(19) ?
C20 C15 C16 C17 . . . . 0.9(3) ?
C14 C15 C16 C17 . . . . -177.60(17) ?
C15 C16 C17 C18 . . . . 0.3(3) ?
C16 C17 C18 C19 . . . . -1.2(3) ?
C17 C18 C19 C20 . . . . 0.8(3) ?
C18 C19 C20 C15 . . . . 0.4(3) ?
C16 C15 C20 C19 . . . . -1.3(2) ?
C14 C15 C20 C19 . . . . 177.23(15) ?

loop_
_cod_related_entry_id
_cod_related_entry_database
_cod_related_entry_code
1 ChemSpider 30656056
